data_4338817
loop_
_publ_author_name
'Song, Seung Yoon'
'Lee, Dong Woo'
'Ok, Kang Min'

_publ_section_title
;
 Rich Structural Chemistry in Scandium Selenium/Tellurium Oxides:
 Mixed-Valent Selenite-Selenates, Sc2(SeO3)2(SeO4) and
 Sc2(TeO3)(SeO3)(SeO4), and Ternary Tellurite, Sc2(TeO3)3.
;
_journal_issue 13
_journal_name_full 'Inorganic chemistry'
_journal_page_first 7040
_journal_page_last 7046
_journal_paper_doi 10.1021/ic501009c
_journal_volume 53
_journal_year 2014
_chemical_formula_sum 'O10 Sc2 Se2 Te'
_chemical_formula_weight 535.44
_chemical_name_systematic
;
 ?
;
_space_group_IT_number 14
_symmetry_cell_setting monoclinic
_symmetry_space_group_name_Hall '-P 2ybc'
_symmetry_space_group_name_H-M 'P 1 21/c 1'
_atom_sites_solution_primary direct
_atom_sites_solution_secondary difmap
_cell_angle_alpha 90
_cell_angle_beta 102.699(10)
_cell_angle_gamma 90
_cell_formula_units_Z 4
_cell_length_a 6.5345(12)
_cell_length_b 10.970(2)
_cell_length_c 12.559(2)
_cell_measurement_temperature 298.0(2)
_cell_volume 878.3(3)
_computing_structure_refinement 'SHELXL-97 (Sheldrick, 1997)'
_diffrn_ambient_temperature 298.0(2)
_diffrn_measured_fraction_theta_full 0.993
_diffrn_measured_fraction_theta_max 0.993
_diffrn_measurement_device_type 'Bruker SMART BREEZE'
_diffrn_measurement_method CCD
_diffrn_radiation_monochromator graphite
_diffrn_radiation_type MoK\a
_diffrn_radiation_wavelength 0.71073
_diffrn_reflns_av_R_equivalents 0.1368
_diffrn_reflns_av_unetI/netI 0.1325
_diffrn_reflns_limit_h_max 8
_diffrn_reflns_limit_h_min -8
_diffrn_reflns_limit_k_max 14
_diffrn_reflns_limit_k_min -14
_diffrn_reflns_limit_l_max 16
_diffrn_reflns_limit_l_min -16
_diffrn_reflns_number 15739
_diffrn_reflns_theta_full 28.35
_diffrn_reflns_theta_max 28.35
_diffrn_reflns_theta_min 2.49
_exptl_absorpt_coefficient_mu 13.128
_exptl_absorpt_correction_T_max 0.87
_exptl_absorpt_correction_T_min 0.82
_exptl_absorpt_correction_type empirical
_exptl_absorpt_process_details
; 
 SADABS(Blessing, 1995) 
;
_exptl_crystal_colour Colorless
_exptl_crystal_density_diffrn 4.049
_exptl_crystal_density_method 'not measured'
_exptl_crystal_description Needle
_exptl_crystal_F_000 968
_exptl_crystal_size_max 0.075
_exptl_crystal_size_mid 0.012
_exptl_crystal_size_min 0.011
_refine_diff_density_max 2.837
_refine_diff_density_min -2.677
_refine_diff_density_rms 0.401
_refine_ls_extinction_expression Fc^*^=kFc[1+0.001xFc^2^\l^3^/sin(2\q)]^-1/4^
_refine_ls_extinction_method SHELXL
_refine_ls_goodness_of_fit_ref 1.006
_refine_ls_matrix_type full
_refine_ls_number_parameters 137
_refine_ls_number_reflns 2180
_refine_ls_number_restraints 0
_refine_ls_restrained_S_all 1.006
_refine_ls_R_factor_all 0.1147
_refine_ls_R_factor_gt 0.0587
_refine_ls_shift/su_max 0
_refine_ls_shift/su_mean 0
_refine_ls_structure_factor_coef Fsqd
_refine_ls_weighting_details 'calc w=1/[\s^2^(Fo^2^)+(0.0887P)^2^+0.0000P] where P=(Fo^2^+2Fc^2^)/3'
_refine_ls_weighting_scheme calc
_refine_ls_wR_factor_gt 0.1663
_refine_ls_wR_factor_ref 0.1839
_reflns_number_gt 1224
_reflns_number_total 2180
_reflns_threshold_expression >2s\(I)
_cod_data_source_file ic501009c_si_002.cif
_cod_data_source_block Sc2(SeO3)(TeO3)(SeO4)
_cod_depositor_comments
;
The following automatic conversions were performed:

'_symmetry_cell_setting' value 'Monoclinic' changed to 'monoclinic'
according to
/usr/data/users/saulius/crontab/automatic-downloads/rss-feeds/ACS/lib/dictionaries/cif_core.dic
dictionary named 'cif_core.dic' version 2.4.2 from
2011-04-26.

'_exptl_absorpt_correction_type' value 'EMPIRICAL'
changed to 'empirical' according to
/usr/data/users/saulius/crontab/automatic-downloads/rss-feeds/ACS/lib/dictionaries/cif_core.dic
dictionary named 'cif_core.dic' version 2.4.2 from 2011-04-26.

Automatic conversion script
Id: cif_fix_values 2281 2013-09-26 08:29:07Z andrius 

 Adding full bibliography for 4338816--4338818.cif.
;
_cod_original_sg_symbol_H-M P21/c
_cod_database_code 4338817

loop_
_symmetry_equiv_pos_as_xyz
'x, y, z'
'-x, y+1/2, -z+1/2'
'-x, -y, -z'
'x, -y-1/2, z-1/2'

loop_
_atom_site_label
_atom_site_type_symbol
_atom_site_fract_x
_atom_site_fract_y
_atom_site_fract_z
_atom_site_U_iso_or_equiv
_atom_site_adp_type
_atom_site_occupancy
_atom_site_symmetry_multiplicity
_atom_site_calc_flag
Te1 Te 0.32477(19) 0.47567(11) 0.16455(11) 0.0298(4) Uani 1 1 d
Se1 Se -0.2941(2) 0.10625(13) -0.04670(12) 0.0116(4) Uani 1 1 d
Se2 Se 0.1323(2) 0.15006(14) 0.28052(12) 0.0142(4) Uani 1 1 d
Sc1 Sc -0.1964(4) 0.3430(3) 0.0915(2) 0.0137(6) Uani 1 1 d
Sc2 Sc 0.2599(4) 0.2045(3) 0.0344(2) 0.0145(6) Uani 1 1 d
O1 O 0.1361(16) 0.3598(10) 0.0944(8) 0.020(3) Uani 1 1 d
O2 O 0.3073(16) 0.5793(10) 0.0547(8) 0.023(3) Uani 1 1 d
O3 O 0.5392(18) 0.3809(11) 0.1468(11) 0.035(3) Uani 1 1 d
O4 O -0.4190(16) 0.1867(9) 0.0387(9) 0.018(2) Uani 1 1 d
O5 O -0.0745(16) 0.1927(9) -0.0047(9) 0.020(3) Uani 1 1 d
O6 O -0.2400(17) -0.0255(9) 0.0226(8) 0.020(2) Uani 1 1 d
O7 O 0.2796(17) 0.1279(10) 0.1928(9) 0.021(3) Uani 1 1 d
O8 O -0.0852(17) 0.2228(10) 0.2310(9) 0.023(3) Uani 1 1 d
O9 O 0.2710(18) 0.2284(11) 0.3785(9) 0.026(3) Uani 1 1 d
O10 O 0.0803(18) 0.0170(11) 0.3239(10) 0.027(3) Uani 1 1 d

loop_
_atom_site_aniso_label
_atom_site_aniso_U_11
_atom_site_aniso_U_22
_atom_site_aniso_U_33
_atom_site_aniso_U_23
_atom_site_aniso_U_13
_atom_site_aniso_U_12
Te1 0.0229(7) 0.0276(7) 0.0394(8) 0.0037(6) 0.0081(5) 0.0013(5)
Se1 0.0086(7) 0.0123(7) 0.0144(7) -0.0028(6) 0.0040(6) -0.0017(6)
Se2 0.0134(8) 0.0171(8) 0.0130(7) 0.0013(6) 0.0046(6) -0.0008(6)
Sc1 0.0102(15) 0.0135(14) 0.0184(15) 0.0005(12) 0.0053(12) 0.0018(12)
Sc2 0.0114(15) 0.0162(15) 0.0169(15) 0.0012(12) 0.0057(12) 0.0034(12)
O1 0.014(6) 0.026(6) 0.017(6) -0.012(5) 0.000(5) -0.009(5)
O2 0.021(6) 0.028(7) 0.017(6) 0.009(5) -0.003(5) -0.009(5)
O3 0.021(7) 0.036(8) 0.053(9) 0.022(7) 0.023(6) 0.015(6)
O4 0.011(5) 0.020(6) 0.024(6) -0.008(5) 0.007(5) -0.003(4)
O5 0.010(6) 0.019(6) 0.035(7) -0.006(5) 0.015(5) -0.002(5)
O6 0.032(7) 0.013(5) 0.016(6) -0.005(5) 0.008(5) -0.007(5)
O7 0.026(6) 0.020(6) 0.021(6) -0.002(5) 0.015(5) 0.001(5)
O8 0.025(7) 0.024(6) 0.023(6) 0.007(5) 0.012(5) 0.008(5)
O9 0.020(6) 0.038(7) 0.023(6) -0.014(6) 0.009(5) -0.004(6)
O10 0.018(6) 0.031(7) 0.032(7) 0.012(6) 0.005(5) -0.004(5)

loop_
_atom_type_symbol
_atom_type_description
_atom_type_scat_dispersion_real
_atom_type_scat_dispersion_imag
_atom_type_scat_source
O O 0.0106 0.006 'International Tables Vol C Tables 4.2.6.8 and 6.1.1.4'
Sc Sc 0.2519 0.3716 'International Tables Vol C Tables 4.2.6.8 and 6.1.1.4'
Se Se -0.0929 2.2259 'International Tables Vol C Tables 4.2.6.8 and 6.1.1.4'
Te Te -0.5308 1.6751 'International Tables Vol C Tables 4.2.6.8 and 6.1.1.4'

loop_
_geom_angle_atom_site_label_1
_geom_angle_atom_site_label_2
_geom_angle_atom_site_label_3
_geom_angle
_geom_angle_site_symmetry_1
_geom_angle_site_symmetry_3
O2 Te1 O3 101.1(5) . .
O2 Te1 O1 98.5(5) . .
O3 Te1 O1 90.0(5) . .
O2 Te1 Sc2 102.0(4) . .
O3 Te1 Sc2 56.5(4) . .
O1 Te1 Sc2 33.5(3) . .
O6 Se1 O5 104.5(5) . .
O6 Se1 O4 101.0(5) . .
O5 Se1 O4 90.2(5) . .
O6 Se1 Sc1 115.7(4) . .
O5 Se1 Sc1 46.1(3) . .
O4 Se1 Sc1 45.1(3) . .
O9 Se2 O10 110.4(6) . .
O9 Se2 O8 109.2(6) . .
O10 Se2 O8 109.8(6) . .
O9 Se2 O7 106.2(6) . .
O10 Se2 O7 106.9(6) . .
O8 Se2 O7 114.2(5) . .
O2 Sc1 O3 93.6(5) 3_565 1_455
O2 Sc1 O1 98.0(4) 3_565 .
O3 Sc1 O1 153.5(5) 1_455 .
O2 Sc1 O8 167.9(5) 3_565 .
O3 Sc1 O8 90.4(4) 1_455 .
O1 Sc1 O8 83.2(4) . .
O2 Sc1 O10 95.1(4) 3_565 2
O3 Sc1 O10 83.6(5) 1_455 2
O1 Sc1 O10 71.7(4) . 2
O8 Sc1 O10 96.7(4) . 2
O2 Sc1 O4 88.5(4) 3_565 .
O3 Sc1 O4 73.4(5) 1_455 .
O1 Sc1 O4 130.4(4) . .
O8 Sc1 O4 81.7(4) . .
O10 Sc1 O4 156.9(4) 2 .
O2 Sc1 O5 85.5(5) 3_565 .
O3 Sc1 O5 138.2(5) 1_455 .
O1 Sc1 O5 66.9(4) . .
O8 Sc1 O5 84.0(4) . .
O10 Sc1 O5 138.2(4) 2 .
O4 Sc1 O5 64.7(4) . .
O2 Sc1 Se1 81.7(3) 3_565 .
O3 Sc1 Se1 105.9(4) 1_455 .
O1 Sc1 Se1 99.3(3) . .
O8 Sc1 Se1 86.3(3) . .
O10 Sc1 Se1 170.1(3) 2 .
O4 Sc1 Se1 32.9(3) . .
O5 Sc1 Se1 32.5(3) . .
O2 Sc1 Sc2 98.5(3) 3_565 .
O3 Sc1 Sc2 164.8(3) 1_455 .
O1 Sc1 Sc2 32.9(3) . .
O8 Sc1 Sc2 76.0(3) . .
O10 Sc1 Sc2 104.4(3) 2 .
O4 Sc1 Sc2 97.5(3) . .
O5 Sc1 Sc2 35.0(3) . .
Se1 Sc1 Sc2 67.01(8) . .
O6 Sc2 O4 84.7(4) 3 1_655
O6 Sc2 O1 152.8(4) 3 .
O4 Sc2 O1 122.0(4) 1_655 .
O6 Sc2 O9 91.2(5) 3 4_565
O4 Sc2 O9 79.5(4) 1_655 4_565
O1 Sc2 O9 98.4(5) . 4_565
O6 Sc2 O5 83.1(4) 3 .
O4 Sc2 O5 165.5(4) 1_655 .
O1 Sc2 O5 71.1(4) . .
O9 Sc2 O5 92.8(4) 4_565 .
O6 Sc2 O7 86.3(4) 3 .
O4 Sc2 O7 94.8(4) 1_655 .
O1 Sc2 O7 86.2(4) . .
O9 Sc2 O7 174.0(4) 4_565 .
O5 Sc2 O7 92.3(4) . .
O6 Sc2 Te1 171.2(3) 3 .
O4 Sc2 Te1 92.9(3) 1_655 .
O1 Sc2 Te1 29.2(3) . .
O9 Sc2 Te1 96.7(3) 4_565 .
O5 Sc2 Te1 100.3(3) . .
O7 Sc2 Te1 85.4(3) . .
O6 Sc2 Sc1 118.7(3) 3 .
O4 Sc2 Sc1 156.0(3) 1_655 .
O1 Sc2 Sc1 34.2(3) . .
O9 Sc2 Sc1 103.9(3) 4_565 .
O5 Sc2 Sc1 38.0(3) . .
O7 Sc2 Sc1 82.1(3) . .
Te1 Sc2 Sc1 63.11(7) . .
Te1 O1 Sc2 117.3(5) . .
Te1 O1 Sc1 128.7(5) . .
Sc2 O1 Sc1 112.9(5) . .
Te1 O2 Sc1 158.8(6) . 3_565
Te1 O3 Sc1 154.3(7) . 1_655
Se1 O4 Sc2 129.7(6) . 1_455
Se1 O4 Sc1 102.1(5) . .
Sc2 O4 Sc1 121.0(5) 1_455 .
Se1 O5 Sc2 148.7(6) . .
Se1 O5 Sc1 101.4(4) . .
Sc2 O5 Sc1 107.0(4) . .
Se1 O6 Sc2 129.8(6) . 3
Se2 O7 Sc2 130.2(6) . .
Se2 O8 Sc1 135.2(6) . .
Se2 O9 Sc2 140.3(7) . 4_566
Se2 O10 Sc1 148.8(7) . 2_545

loop_
_geom_bond_atom_site_label_1
_geom_bond_atom_site_label_2
_geom_bond_distance
_geom_bond_site_symmetry_2
Te1 O2 1.772(10) .
Te1 O3 1.798(11) .
Te1 O1 1.853(10) .
Te1 Sc2 3.375(3) .
Se1 O6 1.684(11) .
Se1 O5 1.704(10) .
Se1 O4 1.726(10) .
Se1 Sc1 3.111(3) .
Se2 O9 1.607(11) .
Se2 O10 1.620(11) .
Se2 O8 1.629(11) .
Se2 O7 1.632(10) .
Sc1 O2 2.009(10) 3_565
Sc1 O3 2.042(11) 1_455
Sc1 O1 2.172(11) .
Sc1 O8 2.186(11) .
Sc1 O10 2.235(12) 2
Sc1 O4 2.252(10) .
Sc1 O5 2.288(10) .
Sc1 Sc2 3.557(4) .
Sc2 O6 2.085(10) 3
Sc2 O4 2.096(11) 1_655
Sc2 O1 2.095(11) .
Sc2 O9 2.109(11) 4_565
Sc2 O5 2.136(10) .
Sc2 O7 2.137(11) .
O2 Sc1 2.009(10) 3_565
O3 Sc1 2.042(11) 1_655
O4 Sc2 2.096(11) 1_455
O6 Sc2 2.085(10) 3
O9 Sc2 2.109(11) 4_566
O10 Sc1 2.235(12) 2_545
